data_4104022
loop_
_publ_author_name
'Ming Lee Tang'
'Joon Hak Oh'
'Anna Devi Reichardt'
'Zhenan Bao'

_publ_section_title
;
 Chlorination: A General Route toward Electron Transport in Organic
 Semiconductors
;
_journal_name_full 'Journal of the American Chemical Society'
_journal_page_first 3733
_journal_page_last 3740
_journal_paper_doi 10.1021/ja809045s
_journal_volume 131
_journal_year 2009
_chemical_formula_moiety 'C42 H48 Cl4 S Si2'
_chemical_formula_sum 'C42 H48 Cl4 S Si2'
_chemical_formula_weight 782.84
_chemical_name_systematic
; 
 ? 
;
_space_group_IT_number 2
_symmetry_cell_setting triclinic
_symmetry_space_group_name_Hall '-P 1'
_symmetry_space_group_name_H-M 'P -1'
_atom_sites_solution_hydrogens geom
_atom_sites_solution_primary direct
_atom_sites_solution_secondary difmap
_audit_creation_method SHELXL-97
_cell_angle_alpha 101.950(3)
_cell_angle_beta 92.574(3)
_cell_angle_gamma 94.037(3)
_cell_formula_units_Z 2
_cell_length_a 8.1232(4)
_cell_length_b 14.3079(6)
_cell_length_c 17.3010(8)
_cell_measurement_reflns_used 7151
_cell_measurement_temperature 90.0(2)
_cell_measurement_theta_max 68.50
_cell_measurement_theta_min 2.62
_cell_volume 1958.72(16)
_computing_cell_refinement 'APEX2 (Bruker-AXS, 2006)'
_computing_data_collection 'APEX2 (Bruker-AXS, 2006)'
_computing_data_reduction 'APEX2 (Bruker-AXS, 2006)'
_computing_molecular_graphics 'XP in SHELXTL (Sheldrick, 2008)'
_computing_publication_material
; 
SHELX97-2 (Sheldrick, 2008) and local procedures 
;
_computing_structure_refinement 'SHELXL-97 (Sheldrick, 2008)'
_computing_structure_solution 'SHELXS-97 (Sheldrick, 2008)'
_diffrn_ambient_temperature 90.0(2)
_diffrn_detector_area_resol_mean 18
_diffrn_measured_fraction_theta_full 0.988
_diffrn_measured_fraction_theta_max 0.988
_diffrn_measurement_device_type 'Bruker X8 Proteum diffractometer'
_diffrn_measurement_method '\f and \w scans'
_diffrn_radiation_monochromator 'graded multilayer optics'
_diffrn_radiation_source 'fine-focus rotating anode'
_diffrn_radiation_type CuK\a
_diffrn_radiation_wavelength 1.54178
_diffrn_reflns_av_R_equivalents 0.0000
_diffrn_reflns_av_sigmaI/netI 0.0761
_diffrn_reflns_limit_h_max 9
_diffrn_reflns_limit_h_min -9
_diffrn_reflns_limit_k_max 16
_diffrn_reflns_limit_k_min -17
_diffrn_reflns_limit_l_max 20
_diffrn_reflns_limit_l_min 0
_diffrn_reflns_number 7143
_diffrn_reflns_theta_full 68.64
_diffrn_reflns_theta_max 68.64
_diffrn_reflns_theta_min 2.62
_diffrn_standards_number 0
_exptl_absorpt_coefficient_mu 4.051
_exptl_absorpt_correction_T_max 0.9606
_exptl_absorpt_correction_T_min 0.5382
_exptl_absorpt_correction_type multi-scan
_exptl_absorpt_process_details 'Sadabs in APEX2 (BrukerAXS, 2006)'
_exptl_crystal_colour purple
_exptl_crystal_density_diffrn 1.327
_exptl_crystal_density_method 'not measured'
_exptl_crystal_description needle
_exptl_crystal_F_000 824
_exptl_crystal_size_max 0.15
_exptl_crystal_size_mid 0.02
_exptl_crystal_size_min 0.01
_refine_diff_density_max 0.424
_refine_diff_density_min -0.354
_refine_diff_density_rms 0.075
_refine_ls_extinction_method none
_refine_ls_goodness_of_fit_ref 0.929
_refine_ls_hydrogen_treatment constr
_refine_ls_matrix_type full
_refine_ls_number_parameters 482
_refine_ls_number_reflns 7143
_refine_ls_number_restraints 112
_refine_ls_restrained_S_all 0.922
_refine_ls_R_factor_all 0.0829
_refine_ls_R_factor_gt 0.0488
_refine_ls_shift/su_max 0.000
_refine_ls_shift/su_mean 0.000
_refine_ls_structure_factor_coef Fsqd
_refine_ls_weighting_details 'calc w=1/[\s^2^(Fo^2^)+(0.0646P)^2^+2.6355P] where P=(Fo^2^+2Fc^2^)/3'
_refine_ls_weighting_scheme calc
_refine_ls_wR_factor_gt 0.1156
_refine_ls_wR_factor_ref 0.1345
_reflns_number_gt 5052
_reflns_number_total 7143
_reflns_threshold_expression >2\s(I)
_cod_data_source_file ja809045s_si_001.cif
_cod_data_source_block x08024
_cod_database_code 4104022

loop_
_symmetry_equiv_pos_as_xyz
'x, y, z'
'-x, -y, -z'

loop_
_atom_site_label
_atom_site_type_symbol
_atom_site_fract_x
_atom_site_fract_y
_atom_site_fract_z
_atom_site_U_iso_or_equiv
_atom_site_adp_type
_atom_site_occupancy
_atom_site_symmetry_multiplicity
_atom_site_calc_flag
_atom_site_refinement_flags
_atom_site_disorder_assembly
_atom_site_disorder_group
Si1 Si 0.20908(12) 0.13123(6) 0.15123(5) 0.0189(2) Uani 1 1 d . . .
Si2 Si 0.46787(13) 0.37887(7) 0.81852(5) 0.0222(2) Uani 1 1 d . B .
Cl1 Cl 0.17497(11) 0.66027(6) 0.65857(5) 0.02349(19) Uani 1 1 d . B .
Cl2 Cl -0.00358(11) 0.79123(6) 0.56581(5) 0.02357(19) Uani 1 1 d . . .
Cl3 Cl -0.04262(11) 0.73913(6) 0.38262(5) 0.0261(2) Uani 1 1 d . B .
Cl4 Cl 0.07810(11) 0.55047(6) 0.29026(5) 0.0256(2) Uani 1 1 d . . .
C1 C 0.3918(4) 0.2880(2) 0.38954(19) 0.0172(7) Uani 1 1 d . B .
C2 C 0.4810(4) 0.2292(2) 0.4295(2) 0.0178(7) Uani 1 1 d . B .
C3 C 0.5434(4) 0.1446(2) 0.3876(2) 0.0196(7) Uani 1 1 d . . .
H3 H 0.5275 0.1273 0.3316 0.024 Uiso 1 1 calc R A 1
C4 C 0.6267(4) 0.0877(2) 0.4278(2) 0.0191(7) Uani 0.530(5) 1 d PDU B 1
S5 S 0.7153(7) -0.0170(3) 0.3886(3) 0.0236(8) Uani 0.530(5) 1 d PDU B 1
C6 C 0.7783(15) -0.0292(8) 0.4828(5) 0.0228(19) Uani 0.530(5) 1 d PDU B 1
H6 H 0.8377 -0.0809 0.4925 0.027 Uiso 0.530(5) 1 calc PR B 1
C7 C 0.735(3) 0.0422(14) 0.5419(13) 0.022(3) Uani 0.530(5) 1 d PDU B 1
H7 H 0.7582 0.0447 0.5966 0.027 Uiso 0.530(5) 1 calc PR B 1
C8 C 0.6505(4) 0.1128(2) 0.5119(2) 0.0193(7) Uani 0.530(5) 1 d PDU B 1
C4' C 0.6267(4) 0.0877(2) 0.4278(2) 0.0191(7) Uani 0.470(5) 1 d PDU B 2
C5' C 0.698(3) 0.0008(13) 0.3955(13) 0.022(3) Uani 0.470(5) 1 d PDU B 2
H5' H 0.6928 -0.0281 0.3407 0.026 Uiso 0.470(5) 1 calc PR B 2
C6' C 0.7756(17) -0.0358(8) 0.4531(5) 0.023(2) Uani 0.470(5) 1 d PDU B 2
H6' H 0.8303 -0.0932 0.4422 0.028 Uiso 0.470(5) 1 calc PR B 2
S7' S 0.7648(7) 0.0319(4) 0.5478(3) 0.0231(9) Uani 0.470(5) 1 d PDU B 2
C8' C 0.6505(4) 0.1128(2) 0.5119(2) 0.0193(7) Uani 0.470(5) 1 d PDU B 2
C9 C 0.5916(4) 0.1937(2) 0.5539(2) 0.0192(7) Uani 1 1 d . . .
H9 H 0.6082 0.2093 0.6100 0.023 Uiso 1 1 calc R B 1
C10 C 0.5053(4) 0.2548(2) 0.51405(19) 0.0170(7) Uani 1 1 d . B .
C11 C 0.4425(4) 0.3388(2) 0.55626(19) 0.0171(7) Uani 1 1 d . . .
C12 C 0.3604(4) 0.3999(2) 0.51535(19) 0.0172(7) Uani 1 1 d . B .
C13 C 0.2986(4) 0.4844(2) 0.55556(19) 0.0173(7) Uani 1 1 d . . .
H13 H 0.3139 0.5013 0.6116 0.021 Uiso 1 1 calc R B .
C14 C 0.2158(4) 0.5442(2) 0.51628(19) 0.0176(7) Uani 1 1 d . B .
C15 C 0.1518(4) 0.6304(2) 0.5564(2) 0.0192(7) Uani 1 1 d . . .
C16 C 0.0743(4) 0.6888(2) 0.5165(2) 0.0197(7) Uani 1 1 d . B .
C17 C 0.0543(4) 0.6641(2) 0.4322(2) 0.0212(7) Uani 1 1 d . . .
C18 C 0.1097(4) 0.5820(2) 0.3918(2) 0.0195(7) Uani 1 1 d . B .
C19 C 0.1938(4) 0.5188(2) 0.4316(2) 0.0183(7) Uani 1 1 d . . .
C20 C 0.2524(4) 0.4350(2) 0.3914(2) 0.0184(7) Uani 1 1 d . B .
H20 H 0.2360 0.4181 0.3354 0.022 Uiso 1 1 calc R . .
C21 C 0.3354(4) 0.3745(2) 0.43096(19) 0.0166(7) Uani 1 1 d . . .
C22 C 0.3467(4) 0.2536(2) 0.3070(2) 0.0194(7) Uani 1 1 d . . .
C23 C 0.3006(4) 0.2145(2) 0.2402(2) 0.0218(7) Uani 1 1 d . B .
C24 C 0.1021(5) 0.2017(2) 0.0859(2) 0.0227(7) Uani 1 1 d . . .
H24 H 0.1924 0.2384 0.0646 0.027 Uiso 1 1 calc R . .
C25 C -0.0070(5) 0.2765(3) 0.1278(2) 0.0294(8) Uani 1 1 d . . .
H25A H -0.0421 0.3161 0.0911 0.044 Uiso 1 1 calc R . .
H25B H 0.0556 0.3171 0.1737 0.044 Uiso 1 1 calc R . .
H25C H -0.1045 0.2442 0.1453 0.044 Uiso 1 1 calc R . .
C26 C 0.0094(5) 0.1364(3) 0.0139(2) 0.0294(8) Uani 1 1 d . . .
H26A H -0.0817 0.0986 0.0312 0.044 Uiso 1 1 calc R . .
H26B H 0.0853 0.0932 -0.0146 0.044 Uiso 1 1 calc R . .
H26C H -0.0349 0.1754 -0.0212 0.044 Uiso 1 1 calc R . .
C27 C 0.3811(5) 0.0733(2) 0.0944(2) 0.0241(8) Uani 1 1 d . . .
H27 H 0.3321 0.0427 0.0403 0.029 Uiso 1 1 calc R . .
C28 C 0.5160(5) 0.1483(3) 0.0837(2) 0.0298(8) Uani 1 1 d . . .
H28A H 0.5708 0.1785 0.1354 0.045 Uiso 1 1 calc R . .
H28B H 0.4667 0.1972 0.0601 0.045 Uiso 1 1 calc R . .
H28C H 0.5973 0.1175 0.0489 0.045 Uiso 1 1 calc R . .
C29 C 0.4557(5) -0.0057(3) 0.1283(2) 0.0299(8) Uani 1 1 d . . .
H29A H 0.5417 -0.0328 0.0945 0.045 Uiso 1 1 calc R . .
H29B H 0.3690 -0.0562 0.1303 0.045 Uiso 1 1 calc R . .
H29C H 0.5044 0.0211 0.1819 0.045 Uiso 1 1 calc R . .
C30 C 0.0701(5) 0.0396(3) 0.1878(2) 0.0245(8) Uani 1 1 d . . .
H30 H 0.0575 -0.0197 0.1451 0.029 Uiso 1 1 calc R . .
C31 C 0.1437(5) 0.0120(3) 0.2623(2) 0.0256(8) Uani 1 1 d . . .
H31A H 0.1522 0.0679 0.3064 0.038 Uiso 1 1 calc R . .
H31B H 0.2539 -0.0100 0.2525 0.038 Uiso 1 1 calc R . .
H31C H 0.0720 -0.0396 0.2757 0.038 Uiso 1 1 calc R . .
C32 C -0.1031(5) 0.0714(3) 0.2035(3) 0.0343(9) Uani 1 1 d . . .
H32A H -0.1679 0.0223 0.2238 0.051 Uiso 1 1 calc R . .
H32B H -0.1575 0.0802 0.1541 0.051 Uiso 1 1 calc R . .
H32C H -0.0951 0.1320 0.2427 0.051 Uiso 1 1 calc R . .
C33 C 0.4593(4) 0.3600(2) 0.6404(2) 0.0204(7) Uani 1 1 d . B .
C34 C 0.4713(5) 0.3723(2) 0.7115(2) 0.0238(8) Uani 1 1 d . . .
C35 C 0.4705(5) 0.5088(3) 0.8685(2) 0.0269(8) Uani 1 1 d . . .
H35 H 0.4656 0.5120 0.9267 0.032 Uiso 1 1 calc R B .
C36 C 0.3207(6) 0.5547(3) 0.8417(3) 0.0394(10) Uani 1 1 d . B .
H36A H 0.3266 0.6223 0.8687 0.059 Uiso 1 1 calc R . .
H36B H 0.2196 0.5213 0.8547 0.059 Uiso 1 1 calc R . .
H36C H 0.3196 0.5501 0.7843 0.059 Uiso 1 1 calc R . .
C37 C 0.6270(6) 0.5667(3) 0.8562(3) 0.0441(11) Uani 1 1 d . B .
H37A H 0.6390 0.5614 0.7994 0.066 Uiso 1 1 calc R . .
H37B H 0.7227 0.5420 0.8794 0.066 Uiso 1 1 calc R . .
H37C H 0.6205 0.6341 0.8817 0.066 Uiso 1 1 calc R . .
C38 C 0.2635(6) 0.3154(3) 0.8328(2) 0.0360(9) Uani 1 1 d . . .
H38 H 0.1784 0.3416 0.8014 0.043 Uiso 1 1 calc R B .
C39 C 0.2114(8) 0.3360(4) 0.9184(3) 0.0599(15) Uani 1 1 d . B .
H39A H 0.0979 0.3086 0.9199 0.090 Uiso 1 1 calc R . .
H39B H 0.2173 0.4054 0.9388 0.090 Uiso 1 1 calc R . .
H39C H 0.2859 0.3071 0.9512 0.090 Uiso 1 1 calc R . .
C40 C 0.2541(7) 0.2079(3) 0.7983(3) 0.0495(12) Uani 1 1 d . B .
H40A H 0.3263 0.1772 0.8307 0.074 Uiso 1 1 calc R . .
H40B H 0.2900 0.1969 0.7440 0.074 Uiso 1 1 calc R . .
H40C H 0.1399 0.1806 0.7979 0.074 Uiso 1 1 calc R . .
C41 C 0.6594(6) 0.3275(3) 0.8510(2) 0.0370(10) Uani 1 1 d . . .
H41 H 0.7514 0.3787 0.8545 0.044 Uiso 1 1 calc R B .
C42 C 0.7115(6) 0.2403(3) 0.7943(3) 0.0410(11) Uani 1 1 d . B .
H42A H 0.8130 0.2196 0.8161 0.062 Uiso 1 1 calc R . .
H42B H 0.7317 0.2567 0.7431 0.062 Uiso 1 1 calc R . .
H42C H 0.6235 0.1882 0.7871 0.062 Uiso 1 1 calc R . .
C43 C 0.6487(8) 0.3086(4) 0.9347(3) 0.0576(15) Uani 1 1 d . B .
H43A H 0.5592 0.2590 0.9349 0.086 Uiso 1 1 calc R . .
H43B H 0.6264 0.3678 0.9713 0.086 Uiso 1 1 calc R . .
H43C H 0.7537 0.2869 0.9515 0.086 Uiso 1 1 calc R . .

loop_
_atom_site_aniso_label
_atom_site_aniso_U_11
_atom_site_aniso_U_22
_atom_site_aniso_U_33
_atom_site_aniso_U_23
_atom_site_aniso_U_13
_atom_site_aniso_U_12
Si1 0.0182(5) 0.0196(4) 0.0183(4) 0.0025(3) -0.0012(4) 0.0027(3)
Si2 0.0287(6) 0.0207(5) 0.0171(4) 0.0031(3) -0.0005(4) 0.0054(4)
Cl1 0.0272(5) 0.0212(4) 0.0214(4) 0.0014(3) 0.0039(3) 0.0052(3)
Cl2 0.0204(5) 0.0182(4) 0.0320(4) 0.0031(3) 0.0042(3) 0.0055(3)
Cl3 0.0248(5) 0.0229(4) 0.0319(4) 0.0078(3) -0.0025(3) 0.0078(3)
Cl4 0.0285(5) 0.0261(4) 0.0227(4) 0.0055(3) -0.0035(3) 0.0078(3)
C1 0.0138(17) 0.0172(16) 0.0193(16) 0.0021(12) -0.0019(13) -0.0010(12)
C2 0.0150(18) 0.0140(15) 0.0245(17) 0.0044(13) 0.0010(13) 0.0021(12)
C3 0.0155(18) 0.0223(17) 0.0198(16) 0.0022(13) 0.0006(13) -0.0001(13)
C4 0.0138(16) 0.0191(15) 0.0238(16) 0.0029(12) 0.0027(13) 0.0012(12)
S5 0.0249(16) 0.0192(15) 0.0277(15) 0.0042(11) 0.0033(10) 0.0090(10)
C6 0.021(3) 0.024(3) 0.025(5) 0.007(4) -0.001(4) 0.004(3)
C7 0.016(5) 0.024(4) 0.027(4) 0.005(4) 0.001(4) 0.008(4)
C8 0.0121(16) 0.0200(15) 0.0258(16) 0.0058(12) -0.0012(13) 0.0007(12)
C4' 0.0138(16) 0.0191(15) 0.0238(16) 0.0029(12) 0.0027(13) 0.0012(12)
C5' 0.020(5) 0.020(5) 0.025(4) 0.002(4) 0.003(4) 0.006(4)
C6' 0.021(4) 0.022(3) 0.026(5) 0.003(4) 0.006(4) 0.009(3)
S7' 0.021(2) 0.0206(14) 0.0301(16) 0.0098(10) 0.0015(13) 0.0081(11)
C8' 0.0121(16) 0.0200(15) 0.0258(16) 0.0058(12) -0.0012(13) 0.0007(12)
C9 0.0169(18) 0.0203(16) 0.0206(16) 0.0055(13) 0.0000(13) 0.0003(13)
C10 0.0117(17) 0.0176(16) 0.0208(16) 0.0028(13) -0.0004(13) 0.0007(12)
C11 0.0132(17) 0.0175(15) 0.0203(16) 0.0036(13) 0.0017(13) -0.0003(12)
C12 0.0143(18) 0.0163(16) 0.0204(16) 0.0037(12) -0.0003(13) 0.0000(12)
C13 0.0132(17) 0.0182(16) 0.0197(16) 0.0025(13) 0.0017(13) 0.0005(12)
C14 0.0108(17) 0.0172(16) 0.0232(17) 0.0018(13) 0.0005(13) -0.0020(12)
C15 0.0172(18) 0.0182(16) 0.0219(17) 0.0039(13) 0.0011(13) 0.0007(13)
C16 0.0128(17) 0.0169(16) 0.0292(18) 0.0034(13) 0.0031(13) 0.0023(13)
C17 0.0131(18) 0.0204(17) 0.0313(19) 0.0074(14) 0.0002(14) 0.0043(13)
C18 0.0130(18) 0.0216(17) 0.0242(17) 0.0057(13) -0.0006(13) 0.0009(13)
C19 0.0116(17) 0.0195(16) 0.0235(17) 0.0048(13) 0.0001(13) 0.0004(13)
C20 0.0159(18) 0.0184(16) 0.0200(16) 0.0020(13) 0.0001(13) 0.0016(13)
C21 0.0094(17) 0.0175(16) 0.0233(17) 0.0059(13) 0.0006(13) -0.0002(12)
C22 0.0168(18) 0.0173(16) 0.0241(18) 0.0035(13) 0.0006(14) 0.0042(13)
C23 0.0209(19) 0.0194(17) 0.0266(19) 0.0074(14) 0.0000(14) 0.0048(13)
C24 0.023(2) 0.0224(17) 0.0218(17) 0.0037(13) -0.0036(14) 0.0019(14)
C25 0.028(2) 0.0275(19) 0.034(2) 0.0076(16) -0.0031(16) 0.0068(15)
C26 0.034(2) 0.0278(19) 0.0271(19) 0.0084(15) -0.0064(16) 0.0056(16)
C27 0.024(2) 0.0238(18) 0.0241(18) 0.0041(14) 0.0009(15) 0.0042(14)
C28 0.025(2) 0.0283(19) 0.036(2) 0.0040(16) 0.0081(16) 0.0054(15)
C29 0.029(2) 0.029(2) 0.034(2) 0.0083(16) 0.0071(16) 0.0086(16)
C30 0.024(2) 0.0244(18) 0.0243(18) 0.0051(14) -0.0010(14) -0.0023(14)
C31 0.027(2) 0.0240(18) 0.0258(18) 0.0063(14) 0.0007(15) -0.0012(15)
C32 0.022(2) 0.045(2) 0.039(2) 0.0193(19) 0.0010(17) -0.0006(17)
C33 0.0184(19) 0.0195(17) 0.0222(18) 0.0014(13) -0.0001(13) 0.0039(13)
C34 0.022(2) 0.0238(18) 0.0251(19) 0.0028(14) -0.0017(14) 0.0045(14)
C35 0.031(2) 0.0261(19) 0.0228(18) 0.0027(14) 0.0015(15) 0.0047(15)
C36 0.043(3) 0.031(2) 0.041(2) 0.0002(18) -0.005(2) 0.0130(18)
C37 0.042(3) 0.029(2) 0.058(3) -0.001(2) 0.009(2) -0.0001(19)
C38 0.044(3) 0.032(2) 0.033(2) 0.0096(17) 0.0040(18) -0.0027(18)
C39 0.067(4) 0.070(4) 0.041(3) 0.012(2) 0.019(3) -0.016(3)
C40 0.056(3) 0.027(2) 0.063(3) 0.008(2) -0.005(2) -0.010(2)
C41 0.048(3) 0.035(2) 0.028(2) 0.0037(16) -0.0036(18) 0.0202(19)
C42 0.046(3) 0.042(2) 0.039(2) 0.0103(19) 0.007(2) 0.023(2)
C43 0.083(4) 0.068(3) 0.027(2) 0.010(2) -0.002(2) 0.047(3)

loop_
_atom_type_symbol
_atom_type_description
_atom_type_scat_dispersion_real
_atom_type_scat_dispersion_imag
_atom_type_scat_source
C C 0.0181 0.0091 'International Tables Vol C Tables 4.2.6.8 and 6.1.1.4'
H H 0.0000 0.0000 'International Tables Vol C Tables 4.2.6.8 and 6.1.1.4'
Si Si 0.2541 0.3302 'International Tables Vol C Tables 4.2.6.8 and 6.1.1.4'
S S 0.3331 0.5567 'International Tables Vol C Tables 4.2.6.8 and 6.1.1.4'
Cl Cl 0.3639 0.7018 'International Tables Vol C Tables 4.2.6.8 and 6.1.1.4'

loop_
_geom_angle_atom_site_label_1
_geom_angle_atom_site_label_2
_geom_angle_atom_site_label_3
_geom_angle
C23 Si1 C24 108.71(15)
C23 Si1 C27 108.44(17)
C24 Si1 C27 107.09(16)
C23 Si1 C30 105.80(16)
C24 Si1 C30 115.29(17)
C27 Si1 C30 111.33(16)
C34 Si2 C35 107.71(17)
C34 Si2 C41 107.87(18)
C35 Si2 C41 109.79(19)
C34 Si2 C38 105.22(18)
C35 Si2 C38 109.09(19)
C41 Si2 C38 116.7(2)
C2 C1 C21 121.1(3)
C2 C1 C22 118.2(3)
C21 C1 C22 120.5(3)
C1 C2 C3 121.1(3)
C1 C2 C10 119.2(3)
C3 C2 C10 119.7(3)
C4 C3 C2 120.0(3)
C4 C3 H3 120.0
C2 C3 H3 120.0
C3 C4 C8 120.4(3)
C3 C4 S5 127.6(3)
C8 C4 S5 112.0(3)
C4 S5 C6 90.5(4)
C7 C6 S5 113.9(9)
C7 C6 H6 123.0
S5 C6 H6 123.0
C6 C7 C8 112.2(15)
C6 C7 H7 123.9
C8 C7 H7 123.9
C9 C8 C4 121.0(3)
C9 C8 C7 127.8(9)
C4 C8 C7 111.2(9)
C6' C5' H5' 124.2
C5' C6' S7' 114.0(10)
C5' C6' H6' 123.0
S7' C6' H6' 123.0
C8 C9 C10 120.1(3)
C8 C9 H9 119.9
C10 C9 H9 119.9
C11 C10 C9 121.2(3)
C11 C10 C2 120.0(3)
C9 C10 C2 118.8(3)
C10 C11 C12 120.4(3)
C10 C11 C33 119.2(3)
C12 C11 C33 120.4(3)
C13 C12 C11 121.7(3)
C13 C12 C21 118.5(3)
C11 C12 C21 119.8(3)
C14 C13 C12 122.3(3)
C14 C13 H13 118.9
C12 C13 H13 118.9
C13 C14 C15 122.9(3)
C13 C14 C19 118.7(3)
C15 C14 C19 118.3(3)
C16 C15 C14 121.8(3)
C16 C15 Cl1 119.7(3)
C14 C15 Cl1 118.5(2)
C15 C16 C17 119.8(3)
C15 C16 Cl2 121.1(3)
C17 C16 Cl2 119.1(3)
C18 C17 C16 120.5(3)
C18 C17 Cl3 120.3(3)
C16 C17 Cl3 119.2(3)
C17 C18 C19 121.5(3)
C17 C18 Cl4 120.2(3)
C19 C18 Cl4 118.3(2)
C20 C19 C14 119.5(3)
C20 C19 C18 122.5(3)
C14 C19 C18 118.1(3)
C19 C20 C21 121.8(3)
C19 C20 H20 119.1
C21 C20 H20 119.1
C20 C21 C1 121.4(3)
C20 C21 C12 119.2(3)
C1 C21 C12 119.4(3)
C23 C22 C1 171.9(4)
C22 C23 Si1 165.2(3)
C25 C24 C26 111.3(3)
C25 C24 Si1 115.6(2)
C26 C24 Si1 111.9(2)
C25 C24 H24 105.7
C26 C24 H24 105.7
Si1 C24 H24 105.7
C24 C25 H25A 109.5
C24 C25 H25B 109.5
H25A C25 H25B 109.5
C24 C25 H25C 109.5
H25A C25 H25C 109.5
H25B C25 H25C 109.5
C24 C26 H26A 109.5
C24 C26 H26B 109.5
H26A C26 H26B 109.5
C24 C26 H26C 109.5
H26A C26 H26C 109.5
H26B C26 H26C 109.5
C28 C27 C29 110.5(3)
C28 C27 Si1 111.0(2)
C29 C27 Si1 115.0(3)
C28 C27 H27 106.6
C29 C27 H27 106.6
Si1 C27 H27 106.6
C27 C28 H28A 109.5
C27 C28 H28B 109.5
H28A C28 H28B 109.5
C27 C28 H28C 109.5
H28A C28 H28C 109.5
H28B C28 H28C 109.5
C27 C29 H29A 109.5
C27 C29 H29B 109.5
H29A C29 H29B 109.5
C27 C29 H29C 109.5
H29A C29 H29C 109.5
H29B C29 H29C 109.5
C32 C30 C31 108.8(3)
C32 C30 Si1 113.2(3)
C31 C30 Si1 112.9(3)
C32 C30 H30 107.2
C31 C30 H30 107.2
Si1 C30 H30 107.2
C30 C31 H31A 109.5
C30 C31 H31B 109.5
H31A C31 H31B 109.5
C30 C31 H31C 109.5
H31A C31 H31C 109.5
H31B C31 H31C 109.5
C30 C32 H32A 109.5
C30 C32 H32B 109.5
H32A C32 H32B 109.5
C30 C32 H32C 109.5
H32A C32 H32C 109.5
H32B C32 H32C 109.5
C34 C33 C11 176.2(4)
C33 C34 Si2 172.6(3)
C37 C35 C36 109.4(3)
C37 C35 Si2 112.7(3)
C36 C35 Si2 111.8(3)
C37 C35 H35 107.6
C36 C35 H35 107.6
Si2 C35 H35 107.6
C35 C36 H36A 109.5
C35 C36 H36B 109.5
H36A C36 H36B 109.5
C35 C36 H36C 109.5
H36A C36 H36C 109.5
H36B C36 H36C 109.5
C35 C37 H37A 109.5
C35 C37 H37B 109.5
H37A C37 H37B 109.5
C35 C37 H37C 109.5
H37A C37 H37C 109.5
H37B C37 H37C 109.5
C40 C38 C39 111.3(4)
C40 C38 Si2 112.8(3)
C39 C38 Si2 114.2(3)
C40 C38 H38 106.0
C39 C38 H38 106.0
Si2 C38 H38 106.0
C38 C39 H39A 109.5
C38 C39 H39B 109.5
H39A C39 H39B 109.5
C38 C39 H39C 109.5
H39A C39 H39C 109.5
H39B C39 H39C 109.5
C38 C40 H40A 109.5
C38 C40 H40B 109.5
H40A C40 H40B 109.5
C38 C40 H40C 109.5
H40A C40 H40C 109.5
H40B C40 H40C 109.5
C42 C41 C43 111.0(4)
C42 C41 Si2 115.7(3)
C43 C41 Si2 111.5(3)
C42 C41 H41 106.0
C43 C41 H41 106.0
Si2 C41 H41 106.0
C41 C42 H42A 109.5
C41 C42 H42B 109.5
H42A C42 H42B 109.5
C41 C42 H42C 109.5
H42A C42 H42C 109.5
H42B C42 H42C 109.5
C41 C43 H43A 109.5
C41 C43 H43B 109.5
H43A C43 H43B 109.5
C41 C43 H43C 109.5
H43A C43 H43C 109.5
H43B C43 H43C 109.5

loop_
_geom_bond_atom_site_label_1
_geom_bond_atom_site_label_2
_geom_bond_distance
Si1 C23 1.832(4)
Si1 C24 1.885(4)
Si1 C27 1.885(4)
Si1 C30 1.895(4)
Si2 C34 1.836(4)
Si2 C35 1.879(4)
Si2 C41 1.879(4)
Si2 C38 1.887(5)
Cl1 C15 1.728(3)
Cl2 C16 1.714(3)
Cl3 C17 1.718(3)
Cl4 C18 1.723(3)
C1 C2 1.411(5)
C1 C21 1.413(5)
C1 C22 1.432(5)
C2 C3 1.415(5)
C2 C10 1.434(5)
C3 C4 1.370(5)
C3 H3 0.9500
C4 C8 1.424(5)
C4 S5 1.731(5)
S5 C6 1.734(10)
C6 C7 1.37(2)
C6 H6 0.9500
C7 C8 1.429(16)
C7 H7 0.9500
C8 C9 1.363(5)
C5' C6' 1.37(2)
C5' H5' 0.9500
C6' S7' 1.731(10)
C6' H6' 0.9500
C9 C10 1.422(5)
C9 H9 0.9500
C10 C11 1.412(5)
C11 C12 1.417(5)
C11 C33 1.422(5)
C12 C13 1.402(5)
C12 C21 1.431(5)
C13 C14 1.388(5)
C13 H13 0.9500
C14 C15 1.429(5)
C14 C19 1.434(5)
C15 C16 1.358(5)
C16 C17 1.426(5)
C17 C18 1.354(5)
C18 C19 1.436(5)
C19 C20 1.383(5)
C20 C21 1.400(5)
C20 H20 0.9500
C22 C23 1.206(5)
C24 C25 1.524(5)
C24 C26 1.526(5)
C24 H24 1.0000
C25 H25A 0.9800
C25 H25B 0.9800
C25 H25C 0.9800
C26 H26A 0.9800
C26 H26B 0.9800
C26 H26C 0.9800
C27 C28 1.524(5)
C27 C29 1.526(5)
C27 H27 1.0000
C28 H28A 0.9800
C28 H28B 0.9800
C28 H28C 0.9800
C29 H29A 0.9800
C29 H29B 0.9800
C29 H29C 0.9800
C30 C32 1.527(6)
C30 C31 1.533(5)
C30 H30 1.0000
C31 H31A 0.9800
C31 H31B 0.9800
C31 H31C 0.9800
C32 H32A 0.9800
C32 H32B 0.9800
C32 H32C 0.9800
C33 C34 1.205(5)
C35 C37 1.516(6)
C35 C36 1.522(6)
C35 H35 1.0000
C36 H36A 0.9800
C36 H36B 0.9800
C36 H36C 0.9800
C37 H37A 0.9800
C37 H37B 0.9800
C37 H37C 0.9800
C38 C40 1.525(6)
C38 C39 1.534(6)
C38 H38 1.0000
C39 H39A 0.9800
C39 H39B 0.9800
C39 H39C 0.9800
C40 H40A 0.9800
C40 H40B 0.9800
C40 H40C 0.9800
C41 C42 1.517(6)
C41 C43 1.533(6)
C41 H41 1.0000
C42 H42A 0.9800
C42 H42B 0.9800
C42 H42C 0.9800
C43 H43A 0.9800
C43 H43B 0.9800
C43 H43C 0.9800

loop_
_geom_torsion_atom_site_label_1
_geom_torsion_atom_site_label_2
_geom_torsion_atom_site_label_3
_geom_torsion_atom_site_label_4
_geom_torsion
C21 C1 C2 C3 -177.3(3)
C22 C1 C2 C3 8.2(5)
C21 C1 C2 C10 4.0(5)
C22 C1 C2 C10 -170.4(3)
C1 C2 C3 C4 -178.7(3)
C10 C2 C3 C4 -0.1(5)
C2 C3 C4 C8 0.3(5)
C2 C3 C4 S5 -179.0(4)
C3 C4 S5 C6 -179.2(5)
C8 C4 S5 C6 1.5(6)
C4 S5 C6 C7 0.1(14)
S5 C6 C7 C8 -2(2)
C3 C4 C8 C9 -0.1(5)
S5 C4 C8 C9 179.2(3)
C3 C4 C8 C7 178.0(11)
S5 C4 C8 C7 -2.7(11)
C6 C7 C8 C9 -179.3(10)
C6 C7 C8 C4 3(2)
C4 C8 C9 C10 -0.2(5)
C7 C8 C9 C10 -178.0(13)
C8 C9 C10 C11 179.7(3)
C8 C9 C10 C2 0.4(5)
C1 C2 C10 C11 -1.0(5)
C3 C2 C10 C11 -179.6(3)
C1 C2 C10 C9 178.4(3)
C3 C2 C10 C9 -0.3(5)
C9 C10 C11 C12 178.5(3)
C2 C10 C11 C12 -2.2(5)
C9 C10 C11 C33 -3.0(5)
C2 C10 C11 C33 176.3(3)
C10 C11 C12 C13 -179.2(3)
C33 C11 C12 C13 2.3(5)
C10 C11 C12 C21 2.4(5)
C33 C11 C12 C21 -176.1(3)
C11 C12 C13 C14 -179.1(3)
C21 C12 C13 C14 -0.6(5)
C12 C13 C14 C15 179.9(3)
C12 C13 C14 C19 -0.4(5)
C13 C14 C15 C16 178.6(3)
C19 C14 C15 C16 -1.2(5)
C13 C14 C15 Cl1 -1.3(5)
C19 C14 C15 Cl1 178.9(2)
C14 C15 C16 C17 0.4(5)
Cl1 C15 C16 C17 -179.7(3)
C14 C15 C16 Cl2 179.3(3)
Cl1 C15 C16 Cl2 -0.8(4)
C15 C16 C17 C18 1.0(5)
Cl2 C16 C17 C18 -177.9(3)
C15 C16 C17 Cl3 -179.5(3)
Cl2 C16 C17 Cl3 1.6(4)
C16 C17 C18 C19 -1.7(5)
Cl3 C17 C18 C19 178.9(3)
C16 C17 C18 Cl4 177.5(3)
Cl3 C17 C18 Cl4 -1.9(4)
C13 C14 C19 C20 1.2(5)
C15 C14 C19 C20 -179.1(3)
C13 C14 C19 C18 -179.2(3)
C15 C14 C19 C18 0.5(5)
C17 C18 C19 C20 -179.5(3)
Cl4 C18 C19 C20 1.2(5)
C17 C18 C19 C14 0.9(5)
Cl4 C18 C19 C14 -178.4(2)
C14 C19 C20 C21 -1.0(5)
C18 C19 C20 C21 179.5(3)
C19 C20 C21 C1 178.6(3)
C19 C20 C21 C12 0.0(5)
C2 C1 C21 C20 177.5(3)
C22 C1 C21 C20 -8.2(5)
C2 C1 C21 C12 -3.9(5)
C22 C1 C21 C12 170.4(3)
C13 C12 C21 C20 0.8(5)
C11 C12 C21 C20 179.3(3)
C13 C12 C21 C1 -177.9(3)
C11 C12 C21 C1 0.6(5)
C24 Si1 C23 C22 137.2(12)
C27 Si1 C23 C22 -106.7(13)
C30 Si1 C23 C22 12.8(13)
C23 Si1 C24 C25 -46.1(3)
C27 Si1 C24 C25 -163.1(3)
C30 Si1 C24 C25 72.4(3)
C23 Si1 C24 C26 -174.9(3)
C27 Si1 C24 C26 68.1(3)
C30 Si1 C24 C26 -56.4(3)
C23 Si1 C27 C28 -49.3(3)
C24 Si1 C27 C28 67.9(3)
C30 Si1 C27 C28 -165.3(2)
C23 Si1 C27 C29 77.0(3)
C24 Si1 C27 C29 -165.9(3)
C30 Si1 C27 C29 -39.0(3)
C23 Si1 C30 C32 85.8(3)
C24 Si1 C30 C32 -34.4(3)
C27 Si1 C30 C32 -156.6(3)
C23 Si1 C30 C31 -38.4(3)
C24 Si1 C30 C31 -158.6(2)
C27 Si1 C30 C31 79.2(3)
C34 Si2 C35 C37 -63.1(3)
C41 Si2 C35 C37 54.1(4)
C38 Si2 C35 C37 -176.8(3)
C34 Si2 C35 C36 60.6(3)
C41 Si2 C35 C36 177.8(3)
C38 Si2 C35 C36 -53.1(3)
C34 Si2 C38 C40 68.1(4)
C35 Si2 C38 C40 -176.6(3)
C41 Si2 C38 C40 -51.4(4)
C34 Si2 C38 C39 -163.6(4)
C35 Si2 C38 C39 -48.3(4)
C41 Si2 C38 C39 76.9(4)
C34 Si2 C41 C42 -38.9(4)
C35 Si2 C41 C42 -156.0(3)
C38 Si2 C41 C42 79.3(4)
C34 Si2 C41 C43 -166.9(3)
C35 Si2 C41 C43 76.0(4)
C38 Si2 C41 C43 -48.8(4)
